data_1527382
loop_
_publ_author_name
'Fujiwara, K.'
'Nagai, H.'
'Tsujimura, A.'

_publ_section_title
;
 Magnetic properties of of (La1-x Ndx Co5) hydrides
;
_journal_name_full 'Journal of Magnetism and Magnetic Materials'
_journal_page_first 1231
_journal_page_last 1232
_journal_volume 104
_journal_year 1992
_chemical_formula_sum 'Co5 La0.5 Nd0.5'
_chemical_name_systematic 'Co5 (La0.5 Nd0.5)'
_space_group_IT_number 191
_symmetry_space_group_name_Hall '-P 6 2'
_symmetry_space_group_name_H-M 'P 6/m m m'
_cell_angle_alpha 90
_cell_angle_beta 90
_cell_angle_gamma 120
_cell_formula_units_Z 1
_cell_length_a 5.07
_cell_length_b 5.07
_cell_length_c 3.98
_cell_volume 88.599
_citation_journal_id_ASTM JMMMDC
_cod_data_source_file Fujiwara_JMMMDC_1992_353.cif
_cod_data_source_block Co5La0.5Nd0.5
_cod_original_cell_volume 88.59917
_cod_database_code 1527382

loop_
_symmetry_equiv_pos_as_xyz
x,y,z
x-y,x,z
-y,x-y,z
-x,-y,z
-x+y,-x,z
y,-x+y,z
-y,-x,-z
x-y,-y,-z
x,x-y,-z
y,x,-z
-x+y,y,-z
-x,-x+y,-z
-x,-y,-z
-x+y,-x,-z
y,-x+y,-z
x,y,-z
x-y,x,-z
-y,x-y,-z
y,x,z
-x+y,y,z
-x,-x+y,z
-y,-x,z
x-y,-y,z
x,x-y,z

loop_
_atom_site_label
_atom_site_type_symbol
_atom_site_fract_x
_atom_site_fract_y
_atom_site_fract_z
_atom_site_occupancy
_atom_site_U_iso_or_equiv
La1 La 0 0 0 0.5 0.0
Co1 Co 0.3333 0.6667 0 1 0.0
Nd1 Nd 0 0 0 0.5 0.0
Co2 Co 0.5 0 0.5 1 0.0
